data_2241813
loop_
_publ_author_name
'Bemisderfer, Kayleigh'
'Nazarenko, Alexander Y.'

_publ_section_title
;
 Two forms of (naphthalen-1-yl)boronic acid
;
_journal_issue 9
_journal_name_full 'Acta Crystallographica Section E'
_journal_page_first 1285
_journal_page_last 1289
_journal_paper_doi 10.1107/S2056989016012494
_journal_volume 72
_journal_year 2016
_chemical_formula_iupac 'C10 H9 B O2'
_chemical_formula_moiety 'C10 H9 B O2'
_chemical_formula_sum 'C10 H9 B O2'
_chemical_formula_weight 171.98
_chemical_name_systematic
;
(Naphthalen-1-yl)boronic acid
;
_space_group_crystal_system monoclinic
_space_group_IT_number 14
_space_group_name_Hall '-P 2ybc'
_space_group_name_H-M_alt 'P 1 21/c 1'
_symmetry_space_group_name_Hall '-P 2ybc'
_symmetry_space_group_name_H-M 'P 1 21/c 1'
_atom_sites_solution_hydrogens mixed
_audit_creation_method
;
Olex2 1.2
(compiled 2015.09.30 svn.r3233 for OlexSys, GUI svn.r5103)
;
_cell_angle_alpha 90
_cell_angle_beta 93.978(3)
_cell_angle_gamma 90
_cell_formula_units_Z 4
_cell_length_a 14.8469(11)
_cell_length_b 6.1023(4)
_cell_length_c 9.6797(7)
_cell_measurement_reflns_used 9898
_cell_measurement_temperature 173(2)
_cell_measurement_theta_max 77.00
_cell_measurement_theta_min 2.98
_cell_volume 874.87(11)
_computing_cell_refinement
;
SAINT (Bruker, 2013)
;
_computing_data_collection
;
APEX2 (Bruker, 2013)
;
_computing_data_reduction
;
SAINT (Bruker, 2013)
;
_computing_molecular_graphics
;
<i>OLEX2</i> (Dolomanov <i>et al.</i>,  2009)
;
_computing_publication_material
;
<i>OLEX2</i> (Dolomanov <i>et al.</i>,  2009)
;
_computing_structure_refinement
;
SHELXL2014 (Sheldrick, 2015b)
;
_computing_structure_solution
;
SHELXT (Sheldrick, 2015a)
;
_diffrn_ambient_temperature 173.15
_diffrn_measured_fraction_theta_full 1.000
_diffrn_measured_fraction_theta_max 0.997
_diffrn_measurement_device_type 'Bruker PHOTON-100 CMOS'
_diffrn_measurement_method '\f and \w scans'
_diffrn_radiation_type CuK\a
_diffrn_radiation_wavelength 1.54178
_diffrn_reflns_av_R_equivalents 0.0375
_diffrn_reflns_limit_h_max 18
_diffrn_reflns_limit_h_min -18
_diffrn_reflns_limit_k_max 7
_diffrn_reflns_limit_k_min -7
_diffrn_reflns_limit_l_max 11
_diffrn_reflns_limit_l_min -12
_diffrn_reflns_number 25253
_diffrn_reflns_theta_full 67.679
_diffrn_reflns_theta_max 77.405
_diffrn_reflns_theta_min 2.983
_diffrn_standards_number 0
_exptl_absorpt_coefficient_mu 0.711
_exptl_absorpt_correction_T_max 0.9508
_exptl_absorpt_correction_T_min 0.7594
_exptl_absorpt_correction_type multi-scan
_exptl_absorpt_process_details
;
(SADABS; Bruker, 2015)
;
_exptl_crystal_colour colourless
_exptl_crystal_density_diffrn 1.306
_exptl_crystal_description prism
_exptl_crystal_F_000 360
_exptl_crystal_size_max 0.664
_exptl_crystal_size_mid 0.183
_exptl_crystal_size_min 0.158
_refine_diff_density_max 0.229
_refine_diff_density_min -0.154
_refine_ls_extinction_method none
_refine_ls_goodness_of_fit_ref 1.037
_refine_ls_hydrogen_treatment mixed
_refine_ls_matrix_type full
_refine_ls_number_parameters 133
_refine_ls_number_reflns 1857
_refine_ls_number_restraints 0
_refine_ls_restrained_S_all 1.037
_refine_ls_R_factor_all 0.0426
_refine_ls_R_factor_gt 0.0345
_refine_ls_shift/su_max 0.000
_refine_ls_shift/su_mean 0.000
_refine_ls_structure_factor_coef Fsqd
_refine_ls_weighting_details 'w=1/[\s^2^(Fo^2^)+(0.0435P)^2^+0.2015P] where P=(Fo^2^+2Fc^2^)/3'
_refine_ls_weighting_scheme calc
_refine_ls_wR_factor_gt 0.0862
_refine_ls_wR_factor_ref 0.0914
_reflns_number_gt 1576
_reflns_number_total 1857
_reflns_threshold_expression 'I > 2\s(I)'
_cod_data_source_file hb7602sup1.cif
_cod_data_source_block 2
_cod_database_code 2241813
_shelx_space_group_comment
;
The symmetry employed for this shelxl refinement is uniquely defined
by the following loop, which should always be used as a source of
symmetry information in preference to the above space-group names.
They are only intended as comments.
;
_shelx_estimated_absorpt_t_min 0.650
_shelx_estimated_absorpt_t_max 0.896

loop_
_space_group_symop_operation_xyz
'x, y, z'
'-x, y+1/2, -z+1/2'
'-x, -y, -z'
'x, -y-1/2, z-1/2'

loop_
_atom_site_type_symbol
_atom_site_label
_atom_site_fract_x
_atom_site_fract_y
_atom_site_fract_z
_atom_site_U_iso_or_equiv
_atom_site_adp_type
_atom_site_calc_flag
_atom_site_occupancy
O O1 0.42757(6) 0.14734(15) 0.62491(7) 0.0348(2) Uani d 1
H H1 0.4697(12) 0.043(3) 0.6194(17) 0.058(5) Uiso d 1
O O2 0.44930(6) 0.18505(15) 0.39004(8) 0.0361(2) Uani d 1
H H2 0.4335(12) 0.247(3) 0.309(2) 0.067(5) Uiso d 1
C C1 0.32826(8) 0.42799(19) 0.49000(11) 0.0301(3) Uani d 1
C C2 0.34171(9) 0.6083(2) 0.40723(12) 0.0374(3) Uani d 1
H H2A 0.3975(9) 0.6190(3) 0.3608(7) 0.045 Uiso calc 1
C C3 0.27729(10) 0.7770(2) 0.38806(13) 0.0441(3) Uani d 1
H H3 0.2893(2) 0.903(2) 0.3287(10) 0.053 Uiso calc 1
C C4 0.19841(10) 0.7660(2) 0.45170(13) 0.0431(3) Uani d 1
H H4 0.1527(8) 0.887(2) 0.4375(3) 0.052 Uiso calc 1
C C5 0.18023(8) 0.5861(2) 0.53761(12) 0.0356(3) Uani d 1
C C6 0.09731(9) 0.5709(2) 0.60194(14) 0.0445(3) Uani d 1
H H6 0.0525(8) 0.688(2) 0.5877(3) 0.053 Uiso calc 1
C C7 0.07934(9) 0.3962(3) 0.68300(14) 0.0477(3) Uani d 1
H H7 0.0219(10) 0.3879(3) 0.7264(8) 0.057 Uiso calc 1
C C8 0.14332(9) 0.2281(2) 0.70431(13) 0.0411(3) Uani d 1
H H8 0.1299(2) 0.100(2) 0.7651(10) 0.049 Uiso calc 1
C C9 0.22382(8) 0.2367(2) 0.64330(11) 0.0327(3) Uani d 1
H H9 0.2672(6) 0.1175(18) 0.6589(3) 0.039 Uiso calc 1
C C10 0.24527(8) 0.41549(18) 0.55791(11) 0.0296(3) Uani d 1
B B1 0.40328(9) 0.2462(2) 0.50178(12) 0.0300(3) Uani d 1

loop_
_atom_site_aniso_label
_atom_site_aniso_U_11
_atom_site_aniso_U_22
_atom_site_aniso_U_33
_atom_site_aniso_U_12
_atom_site_aniso_U_13
_atom_site_aniso_U_23
O1 0.0376(5) 0.0461(5) 0.0209(4) 0.0093(4) 0.0038(3) 0.0008(3)
O2 0.0375(5) 0.0500(5) 0.0212(4) 0.0078(4) 0.0055(3) 0.0041(4)
C1 0.0372(6) 0.0315(6) 0.0212(5) -0.0021(5) -0.0008(4) -0.0028(4)
C2 0.0476(7) 0.0370(6) 0.0274(6) -0.0065(5) 0.0009(5) 0.0002(5)
C3 0.0669(9) 0.0306(6) 0.0333(6) -0.0033(6) -0.0060(6) 0.0046(5)
C4 0.0575(8) 0.0333(6) 0.0367(7) 0.0098(6) -0.0093(6) -0.0037(5)
C5 0.0429(7) 0.0357(6) 0.0271(6) 0.0062(5) -0.0058(5) -0.0069(5)
C6 0.0384(7) 0.0532(8) 0.0413(7) 0.0139(6) -0.0034(5) -0.0098(6)
C7 0.0334(7) 0.0664(9) 0.0434(7) 0.0036(6) 0.0047(5) -0.0042(7)
C8 0.0368(6) 0.0500(7) 0.0366(7) -0.0038(6) 0.0036(5) 0.0016(6)
C9 0.0335(6) 0.0348(6) 0.0293(6) 0.0010(5) -0.0007(4) -0.0010(5)
C10 0.0349(6) 0.0311(6) 0.0221(5) 0.0009(5) -0.0022(4) -0.0051(4)
B1 0.0308(6) 0.0366(7) 0.0226(6) -0.0031(5) 0.0024(4) -0.0013(5)

loop_
_atom_type_symbol
_atom_type_description
_atom_type_scat_dispersion_real
_atom_type_scat_dispersion_imag
_atom_type_scat_source
C C 0.0181 0.0091 'International Tables Vol C Tables 4.2.6.8 and 6.1.1.4'
H H 0.0000 0.0000 'International Tables Vol C Tables 4.2.6.8 and 6.1.1.4'
B B 0.0090 0.0039 'International Tables Vol C Tables 4.2.6.8 and 6.1.1.4'
O O 0.0492 0.0322 'International Tables Vol C Tables 4.2.6.8 and 6.1.1.4'

loop_
_geom_angle_atom_site_label_1
_geom_angle_atom_site_label_2
_geom_angle_atom_site_label_3
_geom_angle
B1 O1 H1 114.0(10)
B1 O2 H2 117.8(11)
C2 C1 C10 118.00(11)
C2 C1 B1 118.27(11)
C10 C1 B1 123.72(10)
C1 C2 H2A 118.9
C1 C2 C3 122.23(12)
C3 C2 H2A 118.9
C2 C3 H3 119.9
C4 C3 C2 120.12(12)
C4 C3 H3 119.9
C3 C4 H4 119.7
C3 C4 C5 120.60(12)
C5 C4 H4 119.7
C4 C5 C6 121.00(12)
C4 C5 C10 119.56(12)
C6 C5 C10 119.43(12)
C5 C6 H6 119.5
C7 C6 C5 120.98(12)
C7 C6 H6 119.5
C6 C7 H7 120.0
C6 C7 C8 119.95(12)
C8 C7 H7 120.0
C7 C8 H8 119.7
C9 C8 C7 120.68(13)
C9 C8 H8 119.7
C8 C9 H9 119.4
C8 C9 C10 121.23(11)
C10 C9 H9 119.4
C5 C10 C1 119.49(11)
C9 C10 C1 122.78(10)
C9 C10 C5 117.72(11)
O1 B1 O2 116.98(11)
O1 B1 C1 121.32(10)
O2 B1 C1 121.66(10)

loop_
_geom_bond_atom_site_label_1
_geom_bond_atom_site_label_2
_geom_bond_distance
O1 H1 0.899(19)
O1 B1 1.3620(15)
O2 H2 0.886(19)
O2 B1 1.3706(14)
C1 C2 1.3839(16)
C1 C10 1.4382(16)
C1 B1 1.5705(18)
C2 H2A 0.971(15)
C2 C3 1.4085(19)
C3 H3 0.983(16)
C3 C4 1.362(2)
C4 H4 1.004(16)
C4 C5 1.4146(18)
C5 C6 1.4206(19)
C5 C10 1.4243(16)
C6 H6 0.979(16)
C6 C7 1.361(2)
C7 H7 0.977(16)
C7 C8 1.4036(19)
C8 H8 1.008(16)
C8 C9 1.3703(17)
C9 H9 0.977(14)
C9 C10 1.4180(16)

loop_
_geom_hbond_atom_site_label_D
_geom_hbond_atom_site_label_H
_geom_hbond_atom_site_label_A
_geom_hbond_site_symmetry_A
_geom_hbond_distance_DH
_geom_hbond_distance_HA
_geom_hbond_distance_DA
_geom_hbond_angle_DHA
O1 H1 O2 3_656 0.897(18) 1.846(18) 2.7411(13) 176.3(17)
O2 H2 O1 4_565 0.888(19) 1.891(19) 2.7607(11) 166.0(17)
C9 H9 O1 . 0.976(10) 2.433(9) 3.0911(15) 124.4(7)

loop_
_geom_torsion_atom_site_label_1
_geom_torsion_atom_site_label_2
_geom_torsion_atom_site_label_3
_geom_torsion_atom_site_label_4
_geom_torsion
C1 C2 C3 C4 -0.16(19)
C2 C1 C10 C5 0.31(15)
C2 C1 C10 C9 179.01(10)
C2 C1 B1 O1 139.56(12)
C2 C1 B1 O2 -38.24(16)
C2 C3 C4 C5 0.06(19)
C3 C4 C5 C6 -178.59(12)
C3 C4 C5 C10 0.22(18)
C4 C5 C6 C7 179.08(12)
C4 C5 C10 C1 -0.41(16)
C4 C5 C10 C9 -179.17(10)
C5 C6 C7 C8 0.2(2)
C6 C5 C10 C1 178.42(10)
C6 C5 C10 C9 -0.34(16)
C6 C7 C8 C9 -0.5(2)
C7 C8 C9 C10 0.45(18)
C8 C9 C10 C1 -178.73(11)
C8 C9 C10 C5 -0.01(16)
C10 C1 C2 C3 -0.04(17)
C10 C1 B1 O1 -41.91(16)
C10 C1 B1 O2 140.30(11)
C10 C5 C6 C7 0.27(18)
B1 C1 C2 C3 178.58(11)
B1 C1 C10 C5 -178.22(10)
B1 C1 C10 C9 0.47(16)

_cod_database_fobs_code 2241813
